data_7218004
loop_
_publ_author_name
'Tumanova, Natalia'
'Tumanov, Nikolay'
'Robeyns, Koen'
'Filinchuk, Yaroslav'
'Wouters, Johan'
'Leyssens, Tom'

_publ_section_title
;
 Structural insight into cocrystallization with zwitterionic co-formers:
 cocrystals of S-naproxen
;
_journal_issue 35
_journal_name_full CrystEngComm
_journal_page_first 8185
_journal_paper_doi 10.1039/C4CE00353E
_journal_volume 16
_journal_year 2014
_chemical_absolute_configuration syn
_chemical_formula_moiety 'C14 H14 O3, C3 H7 N O2'
_chemical_formula_sum 'C17 H21 N O5'
_chemical_formula_weight 319.35
_chemical_name_common 'S-naproxen L-alanine'
_chemical_name_systematic
;
(+)-(S)-2-(6-methoxynaphthalen-2-yl) propanoic acid
 (S)-2-Aminopropionic acid
;
_space_group_IT_number 19
_space_group_name_Hall 'P 2ac 2ab'
_symmetry_cell_setting orthorhombic
_symmetry_Int_Tables_number 19
_symmetry_space_group_name_Hall 'P 2ac 2ab'
_symmetry_space_group_name_H-M 'P 21 21 21'
_atom_sites_solution_hydrogens difmap
_atom_sites_solution_primary direct
_atom_sites_solution_secondary difmap
_audit_creation_method SHELXL-2013
_cell_angle_alpha 90
_cell_angle_beta 90
_cell_angle_gamma 90
_cell_formula_units_Z 4
_cell_length_a 5.05836(11)
_cell_length_b 7.1121(3)
_cell_length_c 45.2723(17)
_cell_measurement_reflns_used 9136
_cell_measurement_temperature 100(2)
_cell_measurement_theta_max 32.3580
_cell_measurement_theta_min 2.5950
_cell_volume 1628.70(10)
_computing_cell_refinement
;
CrysAlisPro, Agilent Technologies,Version 1.171.36.28 
;
_computing_data_reduction
;
CrysAlisPro, Agilent Technologies,Version 1.171.36.28 
;
_computing_molecular_graphics 'Mercury 3.1'
_computing_publication_material enCIFer
_computing_structure_refinement 'SHELXL-2013 (Sheldrick, 2013)'
_computing_structure_solution 'SHELXS-2013 (Sheldrick, 2013)'
_diffrn_ambient_temperature 100(2)
_diffrn_detector_area_resol_mean 5.814
_diffrn_measured_fraction_theta_full 0.969
_diffrn_measured_fraction_theta_max 0.833
_diffrn_measurement_device_type 'Pilatus 2M'
_diffrn_measurement_method '720 images, \D\F 0.5\%'
_diffrn_radiation_probe x-ray
_diffrn_radiation_wavelength 0.68239
_diffrn_reflns_av_R_equivalents 0.0342
_diffrn_reflns_av_unetI/netI 0.0326
_diffrn_reflns_Laue_measured_fraction_full 0.969
_diffrn_reflns_Laue_measured_fraction_max 0.833
_diffrn_reflns_limit_h_max 7
_diffrn_reflns_limit_h_min -7
_diffrn_reflns_limit_k_max 7
_diffrn_reflns_limit_k_min -8
_diffrn_reflns_limit_l_max 70
_diffrn_reflns_limit_l_min -70
_diffrn_reflns_number 14337
_diffrn_reflns_point_group_measured_fraction_full 0.973
_diffrn_reflns_point_group_measured_fraction_max 0.828
_diffrn_reflns_theta_full 24.169
_diffrn_reflns_theta_max 32.392
_diffrn_reflns_theta_min 1.728
_diffrn_source synchrotron
_diffrn_source_type 'ESRF beamline SNBL BM01A'
_exptl_absorpt_coefficient_mu 0.088
_exptl_absorpt_correction_T_max 1.00000
_exptl_absorpt_correction_T_min 0.82103
_exptl_absorpt_correction_type multi-scan
_exptl_absorpt_process_details
;
CrysAlisPro, Agilent Technologies, Version 1.171.36.28 
Empirical absorption correction using spherical harmonics,
 implemented in SCALE3 ABSPACK scaling algorithm.
;
_exptl_crystal_colour colourless
_exptl_crystal_density_diffrn 1.302
_exptl_crystal_density_method 'not measured'
_exptl_crystal_description plate
_exptl_crystal_F_000 680
_exptl_crystal_size_max 0.150
_exptl_crystal_size_mid 0.130
_exptl_crystal_size_min 0.020
_refine_diff_density_max 0.411
_refine_diff_density_min -0.280
_refine_diff_density_rms 0.066
_refine_ls_abs_structure_details
;
 Flack x determined using 2094 quotients [(I+)-(I-)]/[(I+)+(I-)]
 (Parsons and Flack (2004), Acta Cryst. A60, s61).
;
_refine_ls_abs_structure_Flack 0.2(3)
_refine_ls_extinction_method none
_refine_ls_goodness_of_fit_ref 1.096
_refine_ls_hydrogen_treatment mixed
_refine_ls_matrix_type full
_refine_ls_number_parameters 231
_refine_ls_number_reflns 5462
_refine_ls_number_restraints 0
_refine_ls_restrained_S_all 1.096
_refine_ls_R_factor_all 0.0512
_refine_ls_R_factor_gt 0.0500
_refine_ls_shift/su_max 0.000
_refine_ls_shift/su_mean 0.000
_refine_ls_structure_factor_coef Fsqd
_refine_ls_weighting_details 'w=1/[\s^2^(Fo^2^)+(0.0736P)^2^+0.3919P] where P=(Fo^2^+2Fc^2^)/3'
_refine_ls_weighting_scheme calc
_refine_ls_wR_factor_gt 0.1338
_refine_ls_wR_factor_ref 0.1349
_reflns_Friedel_coverage 0.708
_reflns_Friedel_fraction_full 0.979
_reflns_Friedel_fraction_max 0.822
_reflns_number_gt 5314
_reflns_number_total 5462
_reflns_threshold_expression 'I > 2\s(I)'
_cod_duplicate_entry 7215887
_cod_data_source_file c4ce00353e5.cif
_cod_data_source_block S-naproxen_L-alanine
_cod_original_cell_volume 1628.69(10)
_cod_database_code 7218004
_shelx_space_group_comment
;
The symmetry employed for this shelxl refinement is uniquely defined
by the following loop, which should always be used as a source of
symmetry information in preference to the above space-group names.
They are only intended as comments.
;
_shelx_estimated_absorpt_t_min 0.987
_shelx_estimated_absorpt_t_max 0.998
_shelxl_version_number 2013-4

loop_
_space_group_symop_operation_xyz
'x, y, z'
'-x+1/2, -y, z+1/2'
'x+1/2, -y+1/2, -z'
'-x, y+1/2, -z+1/2'

loop_
_atom_site_label
_atom_site_type_symbol
_atom_site_fract_x
_atom_site_fract_y
_atom_site_fract_z
_atom_site_U_iso_or_equiv
_atom_site_adp_type
_atom_site_occupancy
_atom_site_site_symmetry_order
_atom_site_calc_flag
_atom_site_refinement_flags_posn
_atom_site_refinement_flags_adp
O1 O 0.6748(3) 0.5262(2) 0.16680(3) 0.0255(3) Uani 1 1 d . .
C1 C 0.8554(3) 0.6375(3) 0.16223(4) 0.0170(3) Uani 1 1 d . .
O2 O 0.9673(3) 0.7406(2) 0.18257(3) 0.0255(3) Uani 1 1 d . .
H2 H 0.899(8) 0.728(5) 0.2024(8) 0.054(10) Uiso 1 1 d . .
C2 C 1.0634(4) 0.4747(3) 0.11951(4) 0.0214(4) Uani 1 1 d . .
H2A H 1.2056 0.4252 0.1320 0.032 Uiso 1 1 calc R U
H2B H 1.1282 0.4897 0.0992 0.032 Uiso 1 1 calc R U
H2C H 0.9141 0.3870 0.1197 0.032 Uiso 1 1 calc R U
O4 O 0.2307(2) 0.2331(2) 0.26618(3) 0.0208(3) Uani 1 1 d . .
C4 C 0.7687(3) 0.7672(3) 0.11262(4) 0.0170(3) Uani 1 1 d . .
N1 N 0.4160(3) 0.4380(2) 0.22057(3) 0.0158(3) Uani 1 1 d . .
H1A H 0.472(6) 0.461(4) 0.2032(7) 0.029(4) Uiso 1 1 d . U
H1B H 0.541(6) 0.368(4) 0.2318(7) 0.029(4) Uiso 1 1 d . U
H1C H 0.373(6) 0.540(5) 0.2303(7) 0.029(4) Uiso 1 1 d . U
C15 C 0.0699(3) 0.2506(3) 0.24494(4) 0.0169(3) Uani 1 1 d . .
C17 C 0.2757(5) 0.1412(4) 0.19730(5) 0.0293(5) Uani 1 1 d . .
H17A H 0.1237 0.0591 0.1936 0.047(9) Uiso 1 1 calc R .
H17B H 0.4106 0.0717 0.2084 0.053(11) Uiso 1 1 calc R .
H17C H 0.3498 0.1834 0.1784 0.038(8) Uiso 1 1 calc R .
C16 C 0.1868(3) 0.3118(3) 0.21526(4) 0.0166(3) Uani 1 1 d . .
H16 H 0.0491 0.3818 0.2038 0.020 Uiso 1 1 calc R U
O3 O -0.1279(3) 1.0673(2) 0.02300(3) 0.0237(3) Uani 1 1 d . .
C3 C 0.9732(3) 0.6661(3) 0.13146(4) 0.0172(3) Uani 1 1 d . .
H3 H 1.1320 0.7490 0.1333 0.021 Uiso 1 1 calc R U
O5 O -0.1735(3) 0.2183(2) 0.24575(3) 0.0250(3) Uani 1 1 d . .
C5 C 0.6920(4) 0.9520(3) 0.12106(4) 0.0205(4) Uani 1 1 d . .
H5 H 0.7732 1.0089 0.1377 0.025 Uiso 1 1 calc R U
C6 C 0.5034(4) 1.0499(3) 0.10567(4) 0.0215(4) Uani 1 1 d . .
H6 H 0.4556 1.1728 0.1119 0.026 Uiso 1 1 calc R U
C7 C 0.3782(4) 0.9695(3) 0.08044(4) 0.0186(4) Uani 1 1 d . .
C8 C 0.1806(4) 1.0683(3) 0.06432(4) 0.0200(4) Uani 1 1 d . .
H8 H 0.1290 1.1910 0.0702 0.024 Uiso 1 1 calc R U
C10 C -0.2092(4) 1.2516(3) 0.03144(5) 0.0268(4) Uani 1 1 d . .
H10A H -0.3475 1.2958 0.0180 0.028(7) Uiso 1 1 calc R .
H10B H -0.0575 1.3372 0.0305 0.029(7) Uiso 1 1 calc R .
H10C H -0.2784 1.2486 0.0517 0.022(6) Uiso 1 1 calc R .
C9 C 0.0646(4) 0.9850(3) 0.04008(4) 0.0201(4) Uani 1 1 d . .
C11 C 0.1420(4) 0.8026(3) 0.03093(4) 0.0226(4) Uani 1 1 d . .
H11 H 0.0612 0.7467 0.0141 0.027 Uiso 1 1 calc R U
C12 C 0.3331(4) 0.7064(3) 0.04619(4) 0.0205(4) Uani 1 1 d . .
H12 H 0.3839 0.5845 0.0398 0.025 Uiso 1 1 calc R U
C13 C 0.4566(4) 0.7865(3) 0.07153(4) 0.0182(3) Uani 1 1 d . .
C14 C 0.6512(4) 0.6881(3) 0.08809(4) 0.0180(3) Uani 1 1 d . .
H14 H 0.7015 0.5651 0.0821 0.022 Uiso 1 1 calc R U

loop_
_atom_site_aniso_label
_atom_site_aniso_U_11
_atom_site_aniso_U_22
_atom_site_aniso_U_33
_atom_site_aniso_U_23
_atom_site_aniso_U_13
_atom_site_aniso_U_12
O1 0.0249(6) 0.0307(9) 0.0210(6) 0.0008(6) 0.0020(5) -0.0123(6)
C1 0.0161(7) 0.0157(10) 0.0192(7) 0.0013(6) 0.0003(5) 0.0008(6)
O2 0.0290(7) 0.0254(9) 0.0220(6) -0.0061(5) 0.0041(5) -0.0091(6)
C2 0.0213(7) 0.0185(11) 0.0243(7) 0.0003(7) 0.0029(6) 0.0038(7)
O4 0.0154(5) 0.0269(9) 0.0200(5) 0.0044(5) 0.0004(4) 0.0016(5)
C4 0.0181(6) 0.0150(10) 0.0180(6) 0.0010(6) 0.0019(5) -0.0006(6)
N1 0.0139(5) 0.0139(9) 0.0196(6) 0.0003(5) 0.0008(5) -0.0027(5)
C15 0.0131(6) 0.0148(10) 0.0229(7) 0.0042(6) 0.0011(5) 0.0013(6)
C17 0.0414(12) 0.0209(13) 0.0257(8) -0.0051(7) 0.0051(8) -0.0071(9)
C16 0.0148(6) 0.0155(10) 0.0197(6) 0.0026(6) -0.0006(5) -0.0049(6)
O3 0.0227(6) 0.0236(9) 0.0248(6) 0.0019(5) -0.0039(5) 0.0028(6)
C3 0.0179(7) 0.0163(10) 0.0173(6) 0.0013(6) 0.0019(5) -0.0008(6)
O5 0.0129(5) 0.0279(9) 0.0342(7) 0.0124(6) 0.0006(5) -0.0024(6)
C5 0.0222(7) 0.0175(11) 0.0218(7) -0.0028(6) -0.0019(6) 0.0001(7)
C6 0.0253(8) 0.0158(11) 0.0235(7) -0.0029(7) -0.0024(6) 0.0011(7)
C7 0.0189(7) 0.0179(10) 0.0189(6) 0.0005(6) 0.0009(5) -0.0013(6)
C8 0.0204(7) 0.0171(11) 0.0226(7) 0.0009(6) -0.0002(6) 0.0012(7)
C10 0.0267(9) 0.0243(12) 0.0294(8) 0.0036(8) -0.0031(7) 0.0050(8)
C9 0.0182(7) 0.0217(11) 0.0205(7) 0.0031(6) -0.0003(5) -0.0007(7)
C11 0.0238(8) 0.0233(12) 0.0208(7) -0.0009(7) -0.0018(6) -0.0004(7)
C12 0.0219(7) 0.0181(11) 0.0216(7) -0.0026(6) -0.0009(6) 0.0003(7)
C13 0.0191(7) 0.0180(10) 0.0176(6) 0.0001(6) 0.0010(5) -0.0006(6)
C14 0.0199(7) 0.0144(10) 0.0196(6) -0.0007(6) 0.0013(5) -0.0007(6)

loop_
_atom_type_symbol
_atom_type_description
_atom_type_scat_dispersion_real
_atom_type_scat_dispersion_imag
_atom_type_scat_source
C C 0.0030 0.0010 'International Tables Vol C Tables 4.2.6.8 and 6.1.1.4'
H H 0.0000 0.0000 'International Tables Vol C Tables 4.2.6.8 and 6.1.1.4'
N N 0.0060 0.0030 'International Tables Vol C Tables 4.2.6.8 and 6.1.1.4'
O O 0.0110 0.0060 'International Tables Vol C Tables 4.2.6.8 and 6.1.1.4'

loop_
_geom_angle_atom_site_label_1
_geom_angle_atom_site_label_2
_geom_angle_atom_site_label_3
_geom_angle
O1 C1 O2 124.45(16)
O1 C1 C3 122.02(17)
O2 C1 C3 113.53(16)
C1 O2 H2 117(2)
C3 C2 H2A 109.5
C3 C2 H2B 109.5
H2A C2 H2B 109.5
C3 C2 H2C 109.5
H2A C2 H2C 109.5
H2B C2 H2C 109.5
C14 C4 C5 118.39(17)
C14 C4 C3 123.47(18)
C5 C4 C3 118.13(16)
C16 N1 H1A 103(2)
C16 N1 H1B 106.7(19)
H1A N1 H1B 112(3)
C16 N1 H1C 113(2)
H1A N1 H1C 113(3)
H1B N1 H1C 109(3)
O5 C15 O4 126.25(17)
O5 C15 C16 117.21(15)
O4 C15 C16 116.51(14)
C16 C17 H17A 109.5
C16 C17 H17B 109.5
H17A C17 H17B 109.5
C16 C17 H17C 109.5
H17A C17 H17C 109.5
H17B C17 H17C 109.5
N1 C16 C17 109.65(16)
N1 C16 C15 109.33(14)
C17 C16 C15 110.80(17)
N1 C16 H16 109.0
C17 C16 H16 109.0
C15 C16 H16 109.0
C9 O3 C10 116.42(16)
C4 C3 C1 107.99(14)
C4 C3 C2 115.08(15)
C1 C3 C2 108.62(16)
C4 C3 H3 108.3
C1 C3 H3 108.3
C2 C3 H3 108.3
C6 C5 C4 121.48(17)
C6 C5 H5 119.3
C4 C5 H5 119.3
C5 C6 C7 120.8(2)
C5 C6 H6 119.6
C7 C6 H6 119.6
C13 C7 C8 120.23(16)
C13 C7 C6 118.11(17)
C8 C7 C6 121.66(19)
C9 C8 C7 119.70(19)
C9 C8 H8 120.2
C7 C8 H8 120.2
O3 C10 H10A 109.5
O3 C10 H10B 109.5
H10A C10 H10B 109.5
O3 C10 H10C 109.5
H10A C10 H10C 109.5
H10B C10 H10C 109.5
O3 C9 C8 124.54(19)
O3 C9 C11 114.91(16)
C8 C9 C11 120.55(17)
C12 C11 C9 120.27(17)
C12 C11 H11 119.9
C9 C11 H11 119.9
C11 C12 C13 121.04(19)
C11 C12 H12 119.5
C13 C12 H12 119.5
C7 C13 C14 119.69(16)
C7 C13 C12 118.21(17)
C14 C13 C12 122.10(18)
C4 C14 C13 121.48(18)
C4 C14 H14 119.3
C13 C14 H14 119.3

loop_
_geom_bond_atom_site_label_1
_geom_bond_atom_site_label_2
_geom_bond_distance
O1 C1 1.226(2)
C1 O2 1.306(2)
C1 C3 1.528(2)
O2 H2 0.96(4)
C2 C3 1.534(3)
C2 H2A 0.9800
C2 H2B 0.9800
C2 H2C 0.9800
O4 C15 1.266(2)
C4 C14 1.379(2)
C4 C5 1.423(3)
C4 C3 1.522(3)
N1 C16 1.486(2)
N1 H1A 0.85(3)
N1 H1B 0.95(3)
N1 H1C 0.87(3)
C15 O5 1.253(2)
C15 C16 1.532(2)
C17 C16 1.528(3)
C17 H17A 0.9800
C17 H17B 0.9800
C17 H17C 0.9800
C16 H16 1.0000
O3 C9 1.374(2)
O3 C10 1.426(3)
C3 H3 1.0000
C5 C6 1.371(3)
C5 H5 0.9500
C6 C7 1.426(3)
C6 H6 0.9500
C7 C13 1.419(3)
C7 C8 1.423(3)
C8 C9 1.378(3)
C8 H8 0.9500
C10 H10A 0.9800
C10 H10B 0.9800
C10 H10C 0.9800
C9 C11 1.417(3)
C11 C12 1.371(3)
C11 H11 0.9500
C12 C13 1.425(2)
C12 H12 0.9500
C13 C14 1.422(3)
C14 H14 0.9500

loop_
_geom_hbond_atom_site_label_D
_geom_hbond_atom_site_label_H
_geom_hbond_atom_site_label_A
_geom_hbond_site_symmetry_A
_geom_hbond_distance_DH
_geom_hbond_distance_HA
_geom_hbond_distance_DA
_geom_hbond_angle_DHA
N1 H1A O1 1_555 0.85(3) 2.00(3) 2.834(2) 168(3)
N1 H1B O5 1_655 0.95(3) 1.90(3) 2.838(2) 167(3)
N1 H1C O4 4_655 0.88(3) 2.44(3) 2.8211(19) 107(2)
N1 H1C O5 4_555 0.88(3) 1.95(3) 2.794(2) 161(3)
O2 H2 O4 4_655 0.97(4) 1.57(4) 2.5277(19) 172(4)

loop_
_geom_torsion_atom_site_label_1
_geom_torsion_atom_site_label_2
_geom_torsion_atom_site_label_3
_geom_torsion_atom_site_label_4
_geom_torsion
O5 C15 C16 N1 149.27(19)
O4 C15 C16 N1 -32.4(2)
O5 C15 C16 C17 -89.8(2)
O4 C15 C16 C17 88.5(2)
C14 C4 C3 C1 -115.45(19)
C5 C4 C3 C1 63.5(2)
C14 C4 C3 C2 6.1(2)
C5 C4 C3 C2 -174.98(16)
O1 C1 C3 C4 70.4(2)
O2 C1 C3 C4 -110.21(19)
O1 C1 C3 C2 -55.0(2)
O2 C1 C3 C2 124.36(18)
C14 C4 C5 C6 0.9(3)
C3 C4 C5 C6 -178.11(17)
C4 C5 C6 C7 -0.3(3)
C5 C6 C7 C13 -0.8(3)
C5 C6 C7 C8 179.51(18)
C13 C7 C8 C9 0.3(3)
C6 C7 C8 C9 -179.92(18)
C10 O3 C9 C8 0.0(3)
C10 O3 C9 C11 -179.53(17)
C7 C8 C9 O3 179.88(17)
C7 C8 C9 C11 -0.6(3)
O3 C9 C11 C12 179.83(18)
C8 C9 C11 C12 0.2(3)
C9 C11 C12 C13 0.3(3)
C8 C7 C13 C14 -179.03(17)
C6 C7 C13 C14 1.2(3)
C8 C7 C13 C12 0.2(3)
C6 C7 C13 C12 -179.55(18)
C11 C12 C13 C7 -0.5(3)
C11 C12 C13 C14 178.68(18)
C5 C4 C14 C13 -0.4(3)
C3 C4 C14 C13 178.56(16)
C7 C13 C14 C4 -0.7(3)
C12 C13 C14 C4 -179.86(17)
